data_4123759
loop_
_publ_author_name
'Nakashima, Takuya'
'Tsuchie, Kenta'
'Kanazawa, Rui'
'Li, Ruiji'
'Iijima, Shunsuke'
'Galangau, Olivier'
'Nakagawa, Hisako'
'Mutoh, Katsuya'
'Kobayashi, Yoichi'
'Abe, Jiro'
'Kawai, Tsuyoshi'

_publ_section_title
;
 Self-Contained Photoacid Generator Triggered by Photocyclization of
 Triangle Terarylene Backbone.
;
_journal_issue 22
_journal_name_full 'Journal of the American Chemical Society'
_journal_page_first 7023
_journal_page_last 7026
_journal_paper_doi 10.1021/jacs.5b02826
_journal_volume 137
_journal_year 2015
_chemical_formula_moiety 'C26 H14 N2 S3'
_chemical_formula_sum 'C26 H14 N2 S3'
_chemical_formula_weight 450.59
_space_group_IT_number 14
_symmetry_cell_setting monoclinic
_symmetry_Int_Tables_number 14
_symmetry_space_group_name_Hall '-P 2ybc'
_symmetry_space_group_name_H-M 'P 1 21/c 1'
_atom_sites_solution_hydrogens geom
_atom_sites_solution_primary direct
_atom_sites_solution_secondary difmap
_cell_angle_alpha 90.0000
_cell_angle_beta 90.141(4)
_cell_angle_gamma 90.0000
_cell_formula_units_Z 4
_cell_length_a 7.1122(9)
_cell_length_b 24.368(3)
_cell_length_c 11.4583(15)
_cell_measurement_reflns_used 13638
_cell_measurement_temperature 123
_cell_measurement_theta_max 25.45
_cell_measurement_theta_min 3.08
_cell_volume 1985.8(4)
_computing_cell_refinement 'RAPID AUTO'
_computing_data_collection 'RAPID AUTO (Rigaku, ????)'
_computing_data_reduction 'RAPID AUTO'
_computing_molecular_graphics 'CrystalStructure 4.0'
_computing_publication_material 'CrystalStructure 4.0 (Rigaku, 2010)'
_computing_structure_refinement 'SHELXL97 (Sheldrick, 2008)'
_computing_structure_solution 'Il Milione (Burla, et al., 2007)'
_diffrn_ambient_temperature 123
_diffrn_detector_area_resol_mean 10.000
_diffrn_measured_fraction_theta_full 0.999
_diffrn_measured_fraction_theta_max 0.999
_diffrn_measurement_device_type 'Rigaku R-AXIS RAPID'
_diffrn_measurement_method \w
_diffrn_radiation_type 'Mo K\a'
_diffrn_radiation_wavelength 0.71075
_diffrn_reflns_av_R_equivalents 0.1441
_diffrn_reflns_limit_h_max 8
_diffrn_reflns_limit_h_min -8
_diffrn_reflns_limit_k_max 29
_diffrn_reflns_limit_k_min -29
_diffrn_reflns_limit_l_max 13
_diffrn_reflns_limit_l_min -13
_diffrn_reflns_number 27342
_diffrn_reflns_theta_full 25.35
_diffrn_reflns_theta_max 25.35
_diffrn_standards_number 0
_exptl_absorpt_coefficient_mu 0.391
_exptl_absorpt_correction_T_max 0.996
_exptl_absorpt_correction_T_min 0.408
_exptl_absorpt_correction_type multi-scan
_exptl_absorpt_process_details 'ABSCOR (Rigaku, 1995)'
_exptl_crystal_colour colorless
_exptl_crystal_density_diffrn 1.507
_exptl_crystal_density_method 'not measured'
_exptl_crystal_description needle
_exptl_crystal_F_000 928.00
_exptl_crystal_size_max 0.100
_exptl_crystal_size_mid 0.020
_exptl_crystal_size_min 0.010
_refine_diff_density_max 1.350
_refine_diff_density_min -1.500
_refine_ls_extinction_method none
_refine_ls_goodness_of_fit_ref 2.406
_refine_ls_hydrogen_treatment constr
_refine_ls_number_parameters 280
_refine_ls_number_reflns 3632
_refine_ls_R_factor_gt 0.2360
_refine_ls_shift/su_max 0.026
_refine_ls_structure_factor_coef Fsqd
_refine_ls_weighting_details 'w = 1/[\s^2^(Fo^2^)+(0.2000P)^2^+0.0000P] where P=(Fo^2^+2Fc^2^)/3'
_refine_ls_weighting_scheme calc
_refine_ls_wR_factor_ref 0.5826
_reflns_number_gt 2861
_reflns_number_total 3632
_reflns_threshold_expression F^2^>2.0\s(F^2^)
_cod_data_source_file ja5b02826_si_003.cif
_cod_data_source_block BT
_cod_depositor_comments 'Adding full bibliography for 4123759--4123760.cif.'
_cod_original_cell_volume 1985.8(5)
_cod_database_code 4123759

loop_
_symmetry_equiv_pos_site_id
_symmetry_equiv_pos_as_xyz
1 +X,+Y,+Z
2 -X,1/2+Y,1/2-Z
3 -X,-Y,-Z
4 +X,1/2-Y,1/2+Z

loop_
_atom_site_label
_atom_site_type_symbol
_atom_site_fract_x
_atom_site_fract_y
_atom_site_fract_z
_atom_site_U_iso_or_equiv
_atom_site_adp_type
_atom_site_occupancy
_atom_site_symmetry_multiplicity
_atom_site_calc_flag
_atom_site_refinement_flags
S1 S 0.8082(6) 0.43905(16) 0.3198(4) 0.0464(12) Uani 1.0 4 d .
S2 S 0.6786(6) 0.58226(15) 0.3702(4) 0.0453(12) Uani 1.0 4 d .
S3 S 0.8239(6) 0.41865(16) 0.7826(4) 0.0521(13) Uani 1.0 4 d .
N1 N 0.8529(17) 0.3847(6) 0.5183(13) 0.053(4) Uani 1.0 4 d .
N2 N 0.6512(18) 0.6025(6) 0.5914(12) 0.054(4) Uani 1.0 4 d .
C1 C 0.8087(18) 0.4379(6) 0.5452(13) 0.039(4) Uani 1.0 4 d .
C2 C 0.7831(19) 0.4587(6) 0.6565(13) 0.040(4) Uani 1.0 4 d .
C3 C 0.7342(18) 0.5119(7) 0.6762(13) 0.051(5) Uani 1.0 4 d .
C4 C 0.7022(19) 0.5495(6) 0.5798(15) 0.043(4) Uani 1.0 4 d .
C5 C 0.7200(19) 0.5305(7) 0.4705(13) 0.045(4) Uani 1.0 4 d .
C6 C 0.774(2) 0.4744(7) 0.4484(13) 0.045(4) Uani 1.0 4 d .
C7 C 0.871(2) 0.3805(7) 0.3990(14) 0.055(5) Uani 1.0 4 d .
C8 C 0.920(2) 0.3291(7) 0.3449(14) 0.049(4) Uani 1.0 4 d .
C9 C 0.992(2) 0.3301(8) 0.2298(15) 0.060(5) Uani 1.0 4 d .
C10 C 1.042(3) 0.2764(8) 0.1782(17) 0.062(5) Uani 1.0 4 d .
C11 C 1.011(3) 0.2308(8) 0.2457(16) 0.062(5) Uani 1.0 4 d .
C12 C 0.942(2) 0.2277(7) 0.3525(13) 0.048(4) Uani 1.0 4 d .
C13 C 0.895(3) 0.2784(7) 0.4060(16) 0.058(5) Uani 1.0 4 d .
C14 C 0.633(3) 0.6229(7) 0.4908(13) 0.049(4) Uani 1.0 4 d .
C15 C 0.576(2) 0.6831(6) 0.4702(15) 0.048(4) Uani 1.0 4 d .
C16 C 0.611(2) 0.7223(7) 0.5580(15) 0.055(5) Uani 1.0 4 d .
C17 C 0.564(3) 0.7746(7) 0.5402(15) 0.053(4) Uani 1.0 4 d .
C18 C 0.483(2) 0.7908(6) 0.4395(15) 0.048(4) Uani 1.0 4 d .
C19 C 0.449(3) 0.7552(7) 0.3495(17) 0.056(5) Uani 1.0 4 d .
C20 C 0.494(3) 0.6989(7) 0.3660(15) 0.054(4) Uani 1.0 4 d .
C21 C 0.771(2) 0.4780(6) 0.8717(13) 0.044(4) Uani 1.0 4 d .
C22 C 0.775(3) 0.4759(6) 0.9899(13) 0.047(4) Uani 1.0 4 d .
C23 C 0.729(3) 0.5260(7) 1.0459(17) 0.062(5) Uani 1.0 4 d .
C24 C 0.685(3) 0.5703(7) 0.9843(14) 0.058(5) Uani 1.0 4 d .
C25 C 0.6825(19) 0.5681(7) 0.8519(17) 0.057(6) Uani 1.0 4 d .
C26 C 0.723(3) 0.5251(9) 0.8071(16) 0.061(5) Uani 1.0 4 d .
H9 H 1.0078 0.3635 0.1880 0.0719 Uiso 1.0 4 calc R
H10 H 1.0936 0.2737 0.1020 0.0744 Uiso 1.0 4 calc R
H11 H 1.0429 0.1967 0.2108 0.0745 Uiso 1.0 4 calc R
H12 H 0.9244 0.1936 0.3912 0.0578 Uiso 1.0 4 calc R
H13 H 0.8467 0.2787 0.4832 0.0695 Uiso 1.0 4 calc R
H16 H 0.6690 0.7115 0.6293 0.0661 Uiso 1.0 4 calc R
H17 H 0.5880 0.8009 0.5996 0.0636 Uiso 1.0 4 calc R
H18 H 0.4476 0.8282 0.4307 0.0581 Uiso 1.0 4 calc R
H19 H 0.3964 0.7677 0.2779 0.0672 Uiso 1.0 4 calc R
H20 H 0.4679 0.6727 0.3067 0.0651 Uiso 1.0 4 calc R
H22 H 0.8068 0.4435 1.0317 0.0561 Uiso 1.0 4 calc R
H23 H 0.7301 0.5279 1.1287 0.0747 Uiso 1.0 4 calc R
H24 H 0.6537 0.6035 1.0232 0.0694 Uiso 1.0 4 calc R
H25 H 0.6505 0.5993 0.8064 0.0687 Uiso 1.0 4 calc R

loop_
_atom_site_aniso_label
_atom_site_aniso_U_11
_atom_site_aniso_U_22
_atom_site_aniso_U_33
_atom_site_aniso_U_12
_atom_site_aniso_U_13
_atom_site_aniso_U_23
S1 0.046(2) 0.045(3) 0.048(3) -0.0068(17) -0.0148(17) -0.0018(17)
S2 0.042(2) 0.046(3) 0.047(3) 0.0008(16) -0.0154(17) -0.0061(17)
S3 0.058(3) 0.050(3) 0.049(3) -0.0004(18) -0.0094(19) 0.0026(18)
N1 0.040(7) 0.055(9) 0.064(10) -0.002(6) -0.020(7) -0.001(7)
N2 0.054(8) 0.062(9) 0.047(8) -0.025(7) -0.023(7) 0.002(7)
C1 0.029(7) 0.049(9) 0.039(8) -0.005(6) -0.005(6) -0.007(7)
C2 0.036(7) 0.047(9) 0.039(8) -0.001(7) -0.013(6) 0.002(7)
C3 0.023(7) 0.082(12) 0.047(9) -0.016(7) -0.007(7) 0.014(8)
C4 0.032(7) 0.028(7) 0.070(11) 0.007(6) -0.015(7) -0.008(7)
C5 0.036(7) 0.056(9) 0.042(9) -0.023(7) -0.030(7) 0.014(7)
C6 0.042(8) 0.053(9) 0.040(9) -0.013(7) -0.018(7) 0.006(7)
C7 0.041(8) 0.076(12) 0.048(10) -0.024(8) -0.032(7) 0.021(8)
C8 0.041(8) 0.058(10) 0.049(10) 0.001(7) -0.014(7) -0.011(8)
C9 0.041(9) 0.080(13) 0.059(11) -0.026(9) -0.023(8) 0.006(9)
C10 0.041(9) 0.072(12) 0.073(12) -0.016(8) -0.013(8) -0.028(10)
C11 0.066(11) 0.065(12) 0.055(11) -0.011(9) 0.011(9) 0.015(9)
C12 0.050(9) 0.052(9) 0.043(9) 0.007(7) -0.018(7) -0.010(7)
C13 0.064(10) 0.044(9) 0.066(12) -0.010(8) 0.004(9) -0.006(8)
C14 0.047(9) 0.067(11) 0.034(9) 0.005(8) -0.009(7) 0.001(7)
C15 0.048(9) 0.032(8) 0.065(11) -0.012(7) -0.004(8) -0.008(7)
C16 0.042(9) 0.074(12) 0.050(10) 0.004(8) -0.014(7) 0.019(9)
C17 0.041(8) 0.067(11) 0.052(10) 0.003(8) -0.005(7) -0.014(8)
C18 0.048(8) 0.030(8) 0.068(11) -0.020(7) -0.008(8) 0.001(7)
C19 0.051(10) 0.046(9) 0.071(12) -0.008(8) 0.006(9) -0.006(8)
C20 0.055(9) 0.049(10) 0.058(11) -0.008(8) -0.000(8) -0.003(8)
C21 0.053(9) 0.043(9) 0.035(8) 0.009(7) -0.003(7) 0.008(7)
C22 0.064(10) 0.026(7) 0.050(9) 0.010(7) -0.016(8) -0.002(6)
C23 0.072(12) 0.049(10) 0.066(12) -0.017(9) -0.017(9) 0.016(9)
C24 0.089(13) 0.048(9) 0.037(9) 0.022(9) -0.011(9) -0.011(7)
C25 0.027(7) 0.053(10) 0.091(14) -0.003(7) -0.006(8) 0.058(10)
C26 0.042(9) 0.075(13) 0.065(12) -0.015(9) -0.015(8) -0.014(10)

loop_
_atom_type_symbol
_atom_type_description
_atom_type_scat_dispersion_real
_atom_type_scat_dispersion_imag
_atom_type_scat_source
C C 0.0033 0.0016
;
International Tables for Crystallography
(1992, Vol. C, Tables 4.2.6.8 and 6.1.1.4)
;
H H 0.0000 0.0000
;
International Tables for Crystallography
(1992, Vol. C, Table 6.1.1.4)
;
N N 0.0061 0.0033
;
International Tables for Crystallography
(1992, Vol. C, Tables 4.2.6.8 and 6.1.1.4)
;
S S 0.1246 0.1234
;
International Tables for Crystallography
(1992, Vol. C, Tables 4.2.6.8 and 6.1.1.4)
;

loop_
_geom_angle_atom_site_label_1
_geom_angle_atom_site_label_2
_geom_angle_atom_site_label_3
_geom_angle
_geom_angle_publ_flag
C6 S1 C7 90.1(8) yes
C5 S2 C14 85.3(8) yes
C2 S3 C21 89.2(7) yes
C1 N1 C7 108.5(13) yes
C4 N2 C14 108.3(14) yes
N1 C1 C2 125.8(14) yes
N1 C1 C6 116.9(13) yes
C2 C1 C6 117.3(13) yes
S3 C2 C1 122.0(12) yes
S3 C2 C3 115.6(11) yes
C1 C2 C3 122.4(14) yes
C2 C3 C4 121.0(14) yes
C2 C3 C26 112.0(15) yes
C4 C3 C26 127.0(15) yes
N2 C4 C3 124.8(15) yes
N2 C4 C5 116.6(14) yes
C3 C4 C5 118.6(13) yes
S2 C5 C4 110.7(11) yes
S2 C5 C6 128.3(12) yes
C4 C5 C6 121.0(14) yes
S1 C6 C1 108.8(11) yes
S1 C6 C5 131.4(12) yes
C1 C6 C5 119.8(13) yes
S1 C7 N1 115.4(12) yes
S1 C7 C8 123.2(12) yes
N1 C7 C8 121.1(15) yes
C7 C8 C9 118.4(15) yes
C7 C8 C13 120.6(15) yes
C9 C8 C13 121.0(15) yes
C8 C9 C10 116.4(16) yes
C9 C10 C11 116.8(17) yes
C10 C11 C12 129.0(18) yes
C11 C12 C13 116.0(16) yes
C8 C13 C12 120.8(16) yes
S2 C14 N2 119.0(13) yes
S2 C14 C15 118.1(11) yes
N2 C14 C15 122.8(15) yes
C14 C15 C16 119.2(14) yes
C14 C15 C20 120.6(14) yes
C16 C15 C20 120.2(14) yes
C15 C16 C17 119.5(15) yes
C16 C17 C18 121.3(16) yes
C17 C18 C19 122.2(15) yes
C18 C19 C20 118.2(16) yes
C15 C20 C19 118.5(15) yes
S3 C21 C22 121.8(11) yes
S3 C21 C26 113.9(12) yes
C22 C21 C26 124.3(14) yes
C21 C22 C23 114.4(14) yes
C22 C23 C24 121.0(17) yes
C23 C24 C25 120.2(15) yes
C24 C25 C26 117.2(17) yes
C3 C26 C21 109.2(16) yes
C3 C26 C25 127.8(19) yes
C21 C26 C25 123.0(18) yes
C8 C9 H9 121.771 no
C10 C9 H9 121.781 no
C9 C10 H10 121.603 no
C11 C10 H10 121.583 no
C10 C11 H11 115.505 no
C12 C11 H11 115.513 no
C11 C12 H12 122.012 no
C13 C12 H12 122.019 no
C8 C13 H13 119.608 no
C12 C13 H13 119.610 no
C15 C16 H16 120.259 no
C17 C16 H16 120.252 no
C16 C17 H17 119.372 no
C18 C17 H17 119.366 no
C17 C18 H18 118.907 no
C19 C18 H18 118.926 no
C18 C19 H19 120.869 no
C20 C19 H19 120.885 no
C15 C20 H20 120.737 no
C19 C20 H20 120.720 no
C21 C22 H22 122.797 no
C23 C22 H22 122.811 no
C22 C23 H23 119.499 no
C24 C23 H23 119.496 no
C23 C24 H24 119.883 no
C25 C24 H24 119.883 no
C24 C25 H25 121.420 no
C26 C25 H25 121.428 no

loop_
_geom_bond_atom_site_label_1
_geom_bond_atom_site_label_2
_geom_bond_distance
_geom_bond_publ_flag
S1 C6 1.726(16) yes
S1 C7 1.749(18) yes
S2 C5 1.730(16) yes
S2 C14 1.731(16) yes
S3 C2 1.767(15) yes
S3 C21 1.811(15) yes
N1 C1 1.37(2) yes
N1 C7 1.38(3) yes
N2 C4 1.349(19) yes
N2 C14 1.26(2) yes
C1 C2 1.39(2) yes
C1 C6 1.44(2) yes
C2 C3 1.36(3) yes
C3 C4 1.45(3) yes
C3 C26 1.54(3) yes
C4 C5 1.34(3) yes
C5 C6 1.44(3) yes
C7 C8 1.44(3) yes
C8 C9 1.42(3) yes
C8 C13 1.43(3) yes
C9 C10 1.48(3) yes
C10 C11 1.37(3) yes
C11 C12 1.32(3) yes
C12 C13 1.42(3) yes
C14 C15 1.54(3) yes
C15 C16 1.41(3) yes
C15 C20 1.38(3) yes
C16 C17 1.33(3) yes
C17 C18 1.35(3) yes
C18 C19 1.37(3) yes
C19 C20 1.42(3) yes
C21 C22 1.36(2) yes
C21 C26 1.41(3) yes
C22 C23 1.42(3) yes
C23 C24 1.33(3) yes
C24 C25 1.52(3) yes
C25 C26 1.20(3) yes
C9 H9 0.950 no
C10 H10 0.950 no
C11 H11 0.950 no
C12 H12 0.950 no
C13 H13 0.950 no
C16 H16 0.950 no
C17 H17 0.950 no
C18 H18 0.950 no
C19 H19 0.950 no
C20 H20 0.950 no
C22 H22 0.950 no
C23 H23 0.950 no
C24 H24 0.950 no
C25 H25 0.950 no

loop_
_geom_contact_atom_site_label_1
_geom_contact_atom_site_label_2
_geom_contact_distance
_geom_contact_publ_flag
_geom_contact_site_symmetry_2
S1 C9 3.135(19) no .
S2 C20 3.132(16) no .
S3 N1 3.146(15) no .
N1 C13 2.91(2) no .
N2 C16 2.96(3) no .
N2 C25 3.11(3) no .
N2 C26 3.15(3) no .
C1 C4 2.85(2) no .
C1 C8 3.59(3) no .
C2 C5 2.79(2) no .
C2 C7 3.57(3) no .
C2 C25 3.56(3) no .
C3 C6 2.78(3) no .
C3 C14 3.51(3) no .
C4 C25 3.15(3) no .
C8 C11 2.73(3) no .
C9 C12 2.89(3) no .
C10 C13 2.81(3) no .
C15 C18 2.73(2) no .
C16 C19 2.77(3) no .
C17 C20 2.76(3) no .
C21 C24 2.66(3) no .
C22 C25 2.82(3) no .
C23 C26 2.74(3) no .
S1 N2 3.571(14) no 3_666
S1 C3 3.468(14) no 3_766
S2 C2 3.444(14) no 3_666
N1 C14 3.46(2) no 3_666
N1 C15 3.469(19) no 3_666
N1 C20 3.46(2) no 3_666
N2 S1 3.571(14) no 3_666
N2 C6 3.58(2) no 3_666
N2 C7 3.43(2) no 3_766
N2 C8 3.55(2) no 3_766
C1 C5 3.445(19) no 3_766
C1 C14 3.49(2) no 3_666
C2 S2 3.444(14) no 3_666
C3 S1 3.468(14) no 3_766
C4 C6 3.448(19) no 3_666
C4 C7 3.49(2) no 3_766
C5 C1 3.445(19) no 3_766
C5 C5 3.53(2) no 3_666
C6 N2 3.58(2) no 3_666
C6 C4 3.448(19) no 3_666
C7 N2 3.43(2) no 3_766
C7 C4 3.49(2) no 3_766
C8 N2 3.55(2) no 3_766
C9 C25 3.52(3) no 3_766
C10 C13 3.55(3) no 4_554
C10 C19 3.54(3) no 2_645
C11 C19 3.49(3) no 2_645
C12 C16 3.55(3) no 3_766
C13 C10 3.55(3) no 4_555
C13 C16 3.53(3) no 3_766
C13 C17 3.57(3) no 3_666
C14 N1 3.46(2) no 3_666
C14 C1 3.49(2) no 3_666
C15 N1 3.469(19) no 3_666
C16 C12 3.55(3) no 3_766
C16 C13 3.53(3) no 3_766
C16 C19 3.58(3) no 4_565
C17 C13 3.57(3) no 3_666
C19 C10 3.54(3) no 2_655
C19 C11 3.49(3) no 2_655
C19 C16 3.58(3) no 4_564
C20 N1 3.46(2) no 3_666
C22 C22 3.41(2) no 3_767
C22 C23 3.55(3) no 3_767
C22 C24 3.47(3) no 3_667
C23 C22 3.55(3) no 3_767
C24 C22 3.47(3) no 3_667
C25 C9 3.52(3) no 3_766
S1 H9 2.7741 no .
S2 H20 2.7612 no .
S3 H22 2.9201 no .
N1 H13 2.6158 no .
N2 H16 2.6948 no .
N2 H25 2.4640 no .
C3 H25 2.6694 no .
C4 H25 2.8908 no .
C7 H9 2.6409 no .
C7 H13 2.6666 no .
C8 H10 3.3345 no .
C8 H12 3.3453 no .
C9 H11 3.2775 no .
C9 H13 3.3294 no .
C10 H12 3.2777 no .
C11 H9 3.2998 no .
C11 H13 3.1847 no .
C12 H10 3.2679 no .
C13 H9 3.3448 no .
C13 H11 3.1749 no .
C14 H16 2.6925 no .
C14 H20 2.6997 no .
C15 H17 3.2320 no .
C15 H19 3.2732 no .
C16 H18 3.1848 no .
C16 H20 3.2837 no .
C17 H19 3.2343 no .
C18 H16 3.1956 no .
C18 H20 3.2578 no .
C19 H17 3.2280 no .
C20 H16 3.2768 no .
C20 H18 3.2548 no .
C21 H23 3.1992 no .
C21 H25 3.1658 no .
C22 H24 3.2517 no .
C23 H25 3.3208 no .
C24 H22 3.2563 no .
C25 H23 3.3358 no .
C26 H22 3.3059 no .
C26 H24 3.1675 no .
H9 H10 2.4775 no .
H10 H11 2.2803 no .
H11 H12 2.2357 no .
H12 H13 2.3914 no .
H16 H17 2.2786 no .
H16 H25 3.4071 no .
H17 H18 2.2747 no .
H18 H19 2.3166 no .
H19 H20 2.3942 no .
H22 H23 2.4020 no .
H23 H24 2.2688 no .
H24 H25 2.4871 no .
S1 H22 3.3024 no 1_554
S1 H23 3.1281 no 1_554
S2 H11 3.5463 no 2_755
S2 H23 3.0910 no 1_554
S3 H11 3.3193 no 4_555
S3 H12 3.0881 no 4_555
S3 H20 3.2088 no 3_666
S3 H23 3.5745 no 3_767
N1 H11 3.2585 no 4_555
N1 H20 3.3476 no 3_666
N2 H9 3.5953 no 3_766
C8 H16 3.1004 no 3_766
C8 H19 3.0438 no 2_645
C9 H16 3.0692 no 3_766
C9 H19 3.1554 no 2_645
C9 H25 3.0973 no 3_766
C10 H12 3.4692 no 4_554
C10 H13 2.9524 no 4_554
C10 H16 3.0243 no 3_766
C10 H19 3.1679 no 2_645
C11 H13 3.2319 no 4_554
C11 H16 3.0330 no 3_766
C11 H17 3.4440 no 3_766
C11 H19 3.0433 no 2_645
C12 H10 3.0533 no 4_555
C12 H16 3.1463 no 3_766
C12 H17 3.4591 no 3_766
C12 H19 2.9918 no 2_645
C13 H10 2.9383 no 4_555
C13 H16 3.1376 no 3_766
C13 H19 2.9635 no 2_645
C15 H10 3.3316 no 2_755
C15 H11 3.4352 no 2_755
C15 H13 3.1902 no 3_666
C16 H10 3.0573 no 2_755
C16 H13 3.2913 no 3_666
C16 H19 2.9613 no 4_565
C17 H10 2.9332 no 2_755
C17 H13 3.2070 no 3_666
C17 H19 3.1499 no 4_565
C17 H20 3.3840 no 4_565
C17 H24 3.0443 no 4_564
C18 H10 3.0812 no 2_755
C18 H12 3.5091 no 3_666
C18 H13 3.0245 no 3_666
C18 H24 3.0041 no 4_564
C18 H25 3.3060 no 4_564
C19 H10 3.3319 no 2_755
C19 H13 2.9643 no 3_666
C19 H16 3.0823 no 4_564
C19 H17 3.3266 no 4_564
C20 H10 3.4739 no 2_755
C20 H11 3.4140 no 2_755
C20 H13 3.0272 no 3_666
C20 H17 3.1275 no 4_564
C21 H23 3.5642 no 3_667
C21 H23 3.5539 no 3_767
C22 H22 3.5722 no 3_767
C23 H22 3.5001 no 3_767
C24 H9 3.3635 no 3_766
C24 H17 3.4740 no 4_565
C24 H18 3.0533 no 4_565
C24 H22 3.5150 no 3_667
C25 H9 2.8016 no 3_766
C25 H18 3.1623 no 4_565
C26 H9 3.3217 no 3_766
C26 H23 3.5516 no 3_667
H9 N2 3.5953 no 3_766
H9 C24 3.3635 no 3_766
H9 C25 2.8016 no 3_766
H9 C26 3.3217 no 3_766
H9 H22 3.0061 no 1_554
H9 H24 3.5114 no 3_766
H9 H25 2.5951 no 3_766
H10 C12 3.0533 no 4_554
H10 C13 2.9383 no 4_554
H10 C15 3.3316 no 2_745
H10 C16 3.0573 no 2_745
H10 C17 2.9332 no 2_745
H10 C18 3.0812 no 2_745
H10 C19 3.3319 no 2_745
H10 C20 3.4739 no 2_745
H10 H12 2.8114 no 4_554
H10 H13 2.5600 no 4_554
H10 H16 3.4915 no 2_745
H10 H16 3.5260 no 3_766
H10 H17 3.3054 no 2_745
H10 H18 3.5441 no 2_745
H11 S2 3.5463 no 2_745
H11 S3 3.3193 no 4_554
H11 N1 3.2585 no 4_554
H11 C15 3.4352 no 2_745
H11 C20 3.4140 no 2_745
H11 H13 3.0151 no 4_554
H11 H16 3.5402 no 3_766
H11 H17 3.4038 no 3_766
H11 H19 3.5743 no 2_645
H11 H20 3.5340 no 2_745
H12 S3 3.0881 no 4_554
H12 C10 3.4692 no 4_555
H12 C18 3.5091 no 3_666
H12 H10 2.8114 no 4_555
H12 H17 3.4715 no 3_766
H12 H18 3.3873 no 3_666
H12 H19 3.4935 no 2_645
H13 C10 2.9524 no 4_555
H13 C11 3.2319 no 4_555
H13 C15 3.1902 no 3_666
H13 C16 3.2913 no 3_666
H13 C17 3.2070 no 3_666
H13 C18 3.0245 no 3_666
H13 C19 2.9643 no 3_666
H13 C20 3.0272 no 3_666
H13 H10 2.5600 no 4_555
H13 H11 3.0151 no 4_555
H13 H18 3.4860 no 3_666
H13 H19 3.4622 no 2_645
H13 H19 3.4327 no 3_666
H13 H20 3.4979 no 3_666
H16 C8 3.1004 no 3_766
H16 C9 3.0692 no 3_766
H16 C10 3.0243 no 3_766
H16 C11 3.0330 no 3_766
H16 C12 3.1463 no 3_766
H16 C13 3.1376 no 3_766
H16 C19 3.0823 no 4_565
H16 H10 3.4915 no 2_755
H16 H10 3.5260 no 3_766
H16 H11 3.5402 no 3_766
H16 H19 2.6328 no 4_565
H17 C11 3.4440 no 3_766
H17 C12 3.4591 no 3_766
H17 C19 3.3266 no 4_565
H17 C20 3.1275 no 4_565
H17 C24 3.4740 no 4_564
H17 H10 3.3054 no 2_755
H17 H11 3.4038 no 3_766
H17 H12 3.4715 no 3_766
H17 H19 2.9744 no 4_565
H17 H20 2.6050 no 4_565
H17 H24 2.5316 no 4_564
H18 C24 3.0533 no 4_564
H18 C25 3.1623 no 4_564
H18 H10 3.5441 no 2_755
H18 H12 3.3873 no 3_666
H18 H13 3.4860 no 3_666
H18 H22 3.3690 no 2_656
H18 H24 2.4556 no 4_564
H18 H25 2.6907 no 4_564
H19 C8 3.0438 no 2_655
H19 C9 3.1554 no 2_655
H19 C10 3.1679 no 2_655
H19 C11 3.0433 no 2_655
H19 C12 2.9918 no 2_655
H19 C13 2.9635 no 2_655
H19 C16 2.9613 no 4_564
H19 C17 3.1499 no 4_564
H19 H11 3.5743 no 2_655
H19 H12 3.4935 no 2_655
H19 H13 3.4622 no 2_655
H19 H13 3.4327 no 3_666
H19 H16 2.6328 no 4_564
H19 H17 2.9744 no 4_564
H20 S3 3.2088 no 3_666
H20 N1 3.3476 no 3_666
H20 C17 3.3840 no 4_564
H20 H11 3.5340 no 2_755
H20 H13 3.4979 no 3_666
H20 H17 2.6050 no 4_564
H22 S1 3.3024 no 1_556
H22 C22 3.5722 no 3_767
H22 C23 3.5001 no 3_767
H22 C24 3.5150 no 3_667
H22 H9 3.0061 no 1_556
H22 H18 3.3690 no 2_646
H22 H24 3.5254 no 3_667
H23 S1 3.1281 no 1_556
H23 S2 3.0910 no 1_556
H23 S3 3.5745 no 3_767
H23 C21 3.5642 no 3_667
H23 C21 3.5539 no 3_767
H23 C26 3.5516 no 3_667
H24 C17 3.0443 no 4_565
H24 C18 3.0041 no 4_565
H24 H9 3.5114 no 3_766
H24 H17 2.5316 no 4_565
H24 H18 2.4556 no 4_565
H24 H22 3.5254 no 3_667
H25 C9 3.0973 no 3_766
H25 C18 3.3060 no 4_565
H25 H9 2.5951 no 3_766
H25 H18 2.6907 no 4_565

loop_
_geom_torsion_atom_site_label_1
_geom_torsion_atom_site_label_2
_geom_torsion_atom_site_label_3
_geom_torsion_atom_site_label_4
_geom_torsion
_geom_torsion_publ_flag
C6 S1 C7 N1 5.0(11) no
C6 S1 C7 C8 178.8(12) no
C7 S1 C6 C1 -1.4(9) no
C7 S1 C6 C5 178.3(13) no
C5 S2 C14 N2 2.2(12) no
C5 S2 C14 C15 -179.2(11) no
C14 S2 C5 C4 -2.2(9) no
C14 S2 C5 C6 -180.0(12) no
C2 S3 C21 C22 179.8(11) no
C2 S3 C21 C26 0.5(10) no
C21 S3 C2 C1 177.0(11) no
C21 S3 C2 C3 0.1(10) no
C1 N1 C7 S1 -6.9(15) no
C1 N1 C7 C8 179.1(11) no
C7 N1 C1 C2 -178.5(11) no
C7 N1 C1 C6 5.8(16) no
C4 N2 C14 S2 -1.5(17) no
C4 N2 C14 C15 -179.9(12) no
C14 N2 C4 C3 -179.0(12) no
C14 N2 C4 C5 -0.5(17) no
N1 C1 C2 S3 5(2) no
N1 C1 C2 C3 -178.2(12) no
N1 C1 C6 S1 -2.3(15) no
N1 C1 C6 C5 177.9(11) no
C2 C1 C6 S1 -178.3(10) no
C2 C1 C6 C5 1.8(18) no
C6 C1 C2 S3 -179.2(10) no
C6 C1 C2 C3 -2.6(19) no
S3 C2 C3 C4 178.2(8) no
S3 C2 C3 C26 -0.7(14) no
C1 C2 C3 C4 1(2) no
C1 C2 C3 C26 -177.5(11) no
C2 C3 C4 N2 179.2(12) no
C2 C3 C4 C5 0.7(19) no
C2 C3 C26 C21 1.0(16) no
C2 C3 C26 C25 -179.4(14) no
C4 C3 C26 C21 -177.8(12) no
C4 C3 C26 C25 2(3) no
C26 C3 C4 N2 -2(2) no
C26 C3 C4 C5 179.4(12) no
N2 C4 C5 S2 2.1(16) no
N2 C4 C5 C6 -179.9(11) no
C3 C4 C5 S2 -179.3(10) no
C3 C4 C5 C6 -1.3(19) no
S2 C5 C6 S1 -2(3) no
S2 C5 C6 C1 177.6(9) no
C4 C5 C6 S1 -179.7(12) no
C4 C5 C6 C1 0(2) no
S1 C7 C8 C9 25.6(19) no
S1 C7 C8 C13 -154.1(10) no
N1 C7 C8 C9 -160.9(12) no
N1 C7 C8 C13 19(2) no
C7 C8 C9 C10 179.4(12) no
C7 C8 C13 C12 179.5(13) no
C9 C8 C13 C12 -0(3) no
C13 C8 C9 C10 -1(2) no
C8 C9 C10 C11 1(2) no
C9 C10 C11 C12 -0(3) no
C10 C11 C12 C13 -1(3) no
C11 C12 C13 C8 1(3) no
S2 C14 C15 C16 -154.1(10) no
S2 C14 C15 C20 24.5(18) no
N2 C14 C15 C16 24(2) no
N2 C14 C15 C20 -157.0(14) no
C14 C15 C16 C17 179.3(12) no
C14 C15 C20 C19 -178.1(12) no
C16 C15 C20 C19 1(3) no
C20 C15 C16 C17 1(3) no
C15 C16 C17 C18 -0(3) no
C16 C17 C18 C19 -2(3) no
C17 C18 C19 C20 3(3) no
C18 C19 C20 C15 -2(3) no
S3 C21 C22 C23 -179.7(9) no
S3 C21 C26 C3 -0.9(16) no
S3 C21 C26 C25 179.5(12) no
C22 C21 C26 C3 179.8(13) no
C22 C21 C26 C25 0(3) no
C26 C21 C22 C23 -1(3) no
C21 C22 C23 C24 0(3) no
C22 C23 C24 C25 -0(3) no
C23 C24 C25 C26 -0(3) no
C24 C25 C26 C3 -179.3(13) no
C24 C25 C26 C21 0(3) no
